data_4125809
loop_
_publ_author_name
'Dauth, Alexander'
'Gellrich, Urs'
'Diskin-Posner, Yael'
'Ben-David, Yehoshoa'
'Milstein, David'

_publ_section_title
;
 The Ferraquinone-Ferrahydroquinone Couple: Combining Quinonic and
 Metal-Based Reactivity.
;
_journal_issue 7
_journal_name_full 'Journal of the American Chemical Society'
_journal_page_first 2799
_journal_page_last 2807
_journal_paper_doi 10.1021/jacs.6b13050
_journal_volume 139
_journal_year 2017
_chemical_formula_moiety '2(C22 H34 Fe O4 P2), C7 H8'
_chemical_formula_sum 'C51 H76 Fe2 O8 P4'
_chemical_formula_weight 1052.70
_chemical_name_systematic
; 
 ? 
;
_space_group_IT_number 14
_symmetry_cell_setting monoclinic
_symmetry_space_group_name_Hall '-P 2ybc'
_symmetry_space_group_name_H-M 'P 1 21/c 1'
_atom_sites_solution_hydrogens geom
_atom_sites_solution_primary direct
_atom_sites_solution_secondary difmap
_audit_creation_method SHELXL-97
_cell_angle_alpha 90.00
_cell_angle_beta 117.105(5)
_cell_angle_gamma 90.00
_cell_formula_units_Z 2
_cell_length_a 14.8666(16)
_cell_length_b 12.0744(13)
_cell_length_c 16.2967(18)
_cell_measurement_reflns_used 61846
_cell_measurement_temperature 100(2)
_cell_measurement_theta_max 33.28
_cell_measurement_theta_min 1.54
_cell_volume 2604.1(5)
_computing_cell_refinement APEX2
_computing_data_collection 'Collect package Bruker APEX 2'
_computing_data_reduction APEX2
_computing_structure_refinement 'SHELXL-97 (Sheldrick, 1997)'
_computing_structure_solution 'SHELXS-97 (Sheldrick, 1990)'
_diffrn_ambient_temperature 100(2)
_diffrn_measured_fraction_theta_full 0.994
_diffrn_measured_fraction_theta_max 0.994
_diffrn_measurement_device_type 'Bruker APEX - II KappaCCD'
_diffrn_measurement_method 'phi and omega scans'
_diffrn_radiation_monochromator graphite
_diffrn_radiation_source 'fine-focus sealed tube'
_diffrn_radiation_type MoK\a
_diffrn_radiation_wavelength 0.71073
_diffrn_reflns_av_R_equivalents 0.0402
_diffrn_reflns_av_sigmaI/netI 0.0265
_diffrn_reflns_limit_h_max 22
_diffrn_reflns_limit_h_min -22
_diffrn_reflns_limit_k_max 18
_diffrn_reflns_limit_k_min -18
_diffrn_reflns_limit_l_max 25
_diffrn_reflns_limit_l_min -25
_diffrn_reflns_number 61833
_diffrn_reflns_theta_full 33.28
_diffrn_reflns_theta_max 33.28
_diffrn_reflns_theta_min 2.19
_exptl_absorpt_coefficient_mu 0.731
_exptl_absorpt_correction_T_max 0.9123
_exptl_absorpt_correction_T_min 0.7020
_exptl_absorpt_correction_type multi-scan
_exptl_absorpt_process_details 'Bruker APEX2'
_exptl_crystal_colour orange
_exptl_crystal_density_diffrn 1.343
_exptl_crystal_density_method 'not measured'
_exptl_crystal_description plate
_exptl_crystal_F_000 1116
_exptl_crystal_size_max 0.52
_exptl_crystal_size_mid 0.35
_exptl_crystal_size_min 0.13
_refine_diff_density_max 1.081
_refine_diff_density_min -0.795
_refine_diff_density_rms 0.067
_refine_ls_extinction_method none
_refine_ls_goodness_of_fit_ref 1.028
_refine_ls_hydrogen_treatment constr
_refine_ls_matrix_type full
_refine_ls_number_parameters 307
_refine_ls_number_reflns 9987
_refine_ls_number_restraints 0
_refine_ls_restrained_S_all 1.028
_refine_ls_R_factor_all 0.0381
_refine_ls_R_factor_gt 0.0306
_refine_ls_shift/su_max 0.002
_refine_ls_shift/su_mean 0.000
_refine_ls_structure_factor_coef Fsqd
_refine_ls_weighting_details 'calc w=1/[\s^2^(Fo^2^)+(0.0357P)^2^+1.3589P] where P=(Fo^2^+2Fc^2^)/3'
_refine_ls_weighting_scheme calc
_refine_ls_wR_factor_gt 0.0753
_refine_ls_wR_factor_ref 0.0802
_reflns_number_gt 8639
_reflns_number_total 9987
_reflns_threshold_expression >2sigma(I)
_cod_data_source_file ja6b13050_si_002.cif
_cod_data_source_block complex6
_cod_depositor_comments
;
The following automatic conversions were performed:

'_symmetry_cell_setting' value 'Monoclinic' changed to 'monoclinic'
according to
/home/data/users/saulius/crontab/automatic-downloads/current/ACS/lib/dictionaries/cif_core.dic
dictionary named 'cif_core.dic' version 2.4.2 from 2011-04-26.

Automatic conversion script
Id: cif_fix_values 4973 2017-02-22 13:04:09Z antanas 
;
_cod_original_sg_symbol_Hall -P2ybc
_cod_original_sg_symbol_H-M P2(1)/c
_cod_database_code 4125809

loop_
_symmetry_equiv_pos_as_xyz
'x, y, z'
'-x, y+1/2, -z+1/2'
'-x, -y, -z'
'x, -y-1/2, z-1/2'

loop_
_atom_site_label
_atom_site_type_symbol
_atom_site_fract_x
_atom_site_fract_y
_atom_site_fract_z
_atom_site_U_iso_or_equiv
_atom_site_adp_type
_atom_site_occupancy
_atom_site_symmetry_multiplicity
_atom_site_calc_flag
_atom_site_refinement_flags
_atom_site_disorder_assembly
_atom_site_disorder_group
Fe1 Fe 0.784680(11) 0.436925(12) 0.744485(10) 0.01061(4) Uani 1 1 d . . .
P1 P 0.766494(19) 0.26026(2) 0.780937(18) 0.01126(5) Uani 1 1 d . . .
P2 P 0.773058(19) 0.60224(2) 0.674314(18) 0.01106(5) Uani 1 1 d . . .
C1 C 0.63223(7) 0.41980(8) 0.64515(7) 0.01206(17) Uani 1 1 d . . .
C2 C 0.63393(8) 0.22731(8) 0.70147(7) 0.01379(17) Uani 1 1 d . . .
H2A H 0.6290 0.1880 0.6462 0.017 Uiso 1 1 calc R . .
H2B H 0.6037 0.1804 0.7322 0.017 Uiso 1 1 calc R . .
C3 C 0.58182(7) 0.33786(8) 0.67562(7) 0.01270(17) Uani 1 1 d . . .
C4 C 0.49646(8) 0.36483(9) 0.68203(7) 0.01512(18) Uani 1 1 d . . .
H4 H 0.4656 0.3108 0.7034 0.018 Uiso 1 1 calc R . .
C5 C 0.45086(8) 0.47458(9) 0.65699(7) 0.01565(18) Uani 1 1 d . . .
C6 C 0.49965(8) 0.55415(9) 0.62303(8) 0.01525(18) Uani 1 1 d . . .
H6 H 0.4710 0.6258 0.6049 0.018 Uiso 1 1 calc R . .
C7 C 0.58514(7) 0.52838(9) 0.61670(7) 0.01252(17) Uani 1 1 d . . .
C8 C 0.64079(8) 0.60603(9) 0.58377(7) 0.01421(18) Uani 1 1 d . . .
H8A H 0.6130 0.6819 0.5763 0.017 Uiso 1 1 calc R . .
H8B H 0.6358 0.5810 0.5240 0.017 Uiso 1 1 calc R . .
C9 C 0.77988(8) 0.22262(9) 0.89535(7) 0.01486(18) Uani 1 1 d . . .
H9 H 0.7651 0.1416 0.8937 0.018 Uiso 1 1 calc R . .
C10 C 0.88928(9) 0.23954(11) 0.96939(8) 0.0207(2) Uani 1 1 d . . .
H10A H 0.9080 0.3176 0.9706 0.031 Uiso 1 1 calc R . .
H10B H 0.9345 0.1933 0.9551 0.031 Uiso 1 1 calc R . .
H10C H 0.8952 0.2185 1.0297 0.031 Uiso 1 1 calc R . .
C11 C 0.70410(9) 0.28271(10) 0.91951(8) 0.0195(2) Uani 1 1 d . . .
H11A H 0.7029 0.2470 0.9730 0.029 Uiso 1 1 calc R . .
H11B H 0.6366 0.2792 0.8669 0.029 Uiso 1 1 calc R . .
H11C H 0.7244 0.3603 0.9341 0.029 Uiso 1 1 calc R . .
C12 C 0.84604(8) 0.15669(9) 0.76108(7) 0.01506(18) Uani 1 1 d . . .
H12 H 0.9180 0.1764 0.8026 0.018 Uiso 1 1 calc R . .
C13 C 0.83000(10) 0.03777(10) 0.78476(9) 0.0225(2) Uani 1 1 d . . .
H13A H 0.7582 0.0187 0.7511 0.034 Uiso 1 1 calc R . .
H13B H 0.8521 0.0319 0.8512 0.034 Uiso 1 1 calc R . .
H13C H 0.8695 -0.0133 0.7672 0.034 Uiso 1 1 calc R . .
C14 C 0.83196(10) 0.16238(10) 0.66201(8) 0.0207(2) Uani 1 1 d . . .
H14A H 0.8833 0.1165 0.6565 0.031 Uiso 1 1 calc R . .
H14B H 0.8390 0.2393 0.6466 0.031 Uiso 1 1 calc R . .
H14C H 0.7646 0.1350 0.6196 0.031 Uiso 1 1 calc R . .
C15 C 0.85166(8) 0.62141(9) 0.61409(7) 0.01590(18) Uani 1 1 d . . .
H15 H 0.9229 0.6321 0.6625 0.019 Uiso 1 1 calc R . .
C16 C 0.82259(11) 0.72421(11) 0.55183(9) 0.0239(2) Uani 1 1 d . . .
H16A H 0.8666 0.7298 0.5219 0.036 Uiso 1 1 calc R . .
H16B H 0.8305 0.7906 0.5891 0.036 Uiso 1 1 calc R . .
H16C H 0.7521 0.7179 0.5047 0.036 Uiso 1 1 calc R . .
C17 C 0.85033(11) 0.51850(11) 0.55857(9) 0.0237(2) Uani 1 1 d . . .
H17A H 0.7830 0.5097 0.5064 0.035 Uiso 1 1 calc R . .
H17B H 0.8668 0.4529 0.5982 0.035 Uiso 1 1 calc R . .
H17C H 0.9004 0.5270 0.5355 0.035 Uiso 1 1 calc R . .
C18 C 0.79076(8) 0.73245(9) 0.73926(7) 0.01410(18) Uani 1 1 d . . .
H18 H 0.7829 0.7948 0.6961 0.017 Uiso 1 1 calc R . .
C19 C 0.71019(9) 0.74799(10) 0.77243(8) 0.0201(2) Uani 1 1 d . . .
H19A H 0.7167 0.6891 0.8162 0.030 Uiso 1 1 calc R . .
H19B H 0.6429 0.7447 0.7195 0.030 Uiso 1 1 calc R . .
H19C H 0.7195 0.8201 0.8028 0.030 Uiso 1 1 calc R . .
C20 C 0.89817(9) 0.73958(10) 0.81915(8) 0.0190(2) Uani 1 1 d . . .
H20A H 0.9054 0.8083 0.8536 0.028 Uiso 1 1 calc R . .
H20B H 0.9473 0.7389 0.7945 0.028 Uiso 1 1 calc R . .
H20C H 0.9104 0.6761 0.8603 0.028 Uiso 1 1 calc R . .
C21 C 0.91449(9) 0.41839(9) 0.77335(8) 0.0179(2) Uani 1 1 d . . .
O1 O 0.37339(7) 0.49907(8) 0.66491(7) 0.02294(18) Uani 1 1 d . . .
O2 O 0.99944(7) 0.40804(9) 0.79556(8) 0.0304(2) Uani 1 1 d . . .
C22 C 0.80556(9) 0.49220(9) 0.85192(8) 0.0188(2) Uani 1 1 d . . .
O3 O 0.82363(10) 0.52774(9) 0.92344(7) 0.0348(3) Uani 1 1 d . . .
O4 O 0.69979(6) 0.38616(6) 0.61724(5) 0.01299(13) Uani 1 1 d . . .
C23 C 0.5348(2) 0.52953(16) 0.09116(17) 0.0765(10) Uani 1 1 d . . .
H23 H 0.5587 0.5491 0.1541 0.092 Uiso 1 1 calc R . .
C25 C 0.4129(2) 0.44029(16) -0.04581(17) 0.0772(10) Uani 1 1 d . . .
H25 H 0.3526 0.3983 -0.0768 0.093 Uiso 1 1 calc R . .
C24 C 0.44588(19) 0.46966(14) 0.04581(16) 0.0681(8) Uani 1 1 d . . .
H24 H 0.4080 0.4490 0.0771 0.082 Uiso 0.50 1 calc PR A 1
C26 C 0.3991(2) 0.4348(2) 0.0885(2) 0.0295(6) Uani 0.50 1 d P B 2
H26A H 0.3262 0.4392 0.0483 0.044 Uiso 0.50 1 calc PR B 2
H26B H 0.4166 0.4805 0.1434 0.044 Uiso 0.50 1 calc PR B 2
H26C H 0.4182 0.3577 0.1071 0.044 Uiso 0.50 1 calc PR B 2

loop_
_atom_site_aniso_label
_atom_site_aniso_U_11
_atom_site_aniso_U_22
_atom_site_aniso_U_33
_atom_site_aniso_U_23
_atom_site_aniso_U_13
_atom_site_aniso_U_12
Fe1 0.00966(6) 0.01035(6) 0.01161(6) 0.00044(5) 0.00468(5) -0.00055(5)
P1 0.01055(10) 0.01081(11) 0.01278(11) 0.00121(8) 0.00563(9) 0.00021(8)
P2 0.01088(10) 0.01067(11) 0.01177(11) -0.00001(8) 0.00529(8) -0.00066(8)
C1 0.0106(4) 0.0127(4) 0.0125(4) -0.0003(3) 0.0049(3) -0.0003(3)
C2 0.0121(4) 0.0115(4) 0.0168(4) 0.0007(3) 0.0057(3) -0.0008(3)
C3 0.0110(4) 0.0126(4) 0.0133(4) 0.0000(3) 0.0045(3) -0.0010(3)
C4 0.0124(4) 0.0152(4) 0.0183(4) 0.0017(3) 0.0076(4) -0.0006(3)
C5 0.0120(4) 0.0172(5) 0.0171(4) -0.0001(4) 0.0061(3) 0.0005(3)
C6 0.0122(4) 0.0136(4) 0.0183(4) 0.0010(3) 0.0054(3) 0.0014(3)
C7 0.0110(4) 0.0125(4) 0.0120(4) 0.0005(3) 0.0035(3) -0.0005(3)
C8 0.0129(4) 0.0140(4) 0.0137(4) 0.0017(3) 0.0042(3) -0.0007(3)
C9 0.0152(4) 0.0154(4) 0.0143(4) 0.0019(3) 0.0070(3) -0.0014(3)
C10 0.0183(5) 0.0249(5) 0.0155(4) 0.0033(4) 0.0046(4) -0.0023(4)
C11 0.0217(5) 0.0218(5) 0.0186(5) -0.0003(4) 0.0123(4) -0.0014(4)
C12 0.0144(4) 0.0133(4) 0.0188(4) 0.0023(3) 0.0087(4) 0.0026(3)
C13 0.0292(6) 0.0139(5) 0.0306(6) 0.0045(4) 0.0191(5) 0.0049(4)
C14 0.0263(6) 0.0192(5) 0.0232(5) 0.0021(4) 0.0171(4) 0.0050(4)
C15 0.0158(4) 0.0176(5) 0.0172(4) 0.0000(4) 0.0101(4) -0.0018(4)
C16 0.0311(6) 0.0218(5) 0.0255(6) 0.0052(4) 0.0188(5) -0.0012(5)
C17 0.0319(6) 0.0220(5) 0.0267(6) -0.0022(4) 0.0217(5) 0.0001(5)
C18 0.0152(4) 0.0112(4) 0.0150(4) -0.0005(3) 0.0060(3) -0.0005(3)
C19 0.0210(5) 0.0189(5) 0.0232(5) -0.0040(4) 0.0126(4) 0.0007(4)
C20 0.0173(5) 0.0167(5) 0.0185(5) -0.0024(4) 0.0044(4) -0.0028(4)
C21 0.0159(4) 0.0155(4) 0.0218(5) 0.0034(4) 0.0081(4) -0.0007(4)
O1 0.0169(4) 0.0231(4) 0.0335(5) 0.0041(4) 0.0156(3) 0.0049(3)
O2 0.0148(4) 0.0326(5) 0.0430(6) 0.0077(4) 0.0126(4) 0.0020(4)
C22 0.0252(5) 0.0142(4) 0.0172(5) 0.0014(4) 0.0098(4) -0.0036(4)
O3 0.0652(8) 0.0220(4) 0.0203(4) -0.0047(4) 0.0220(5) -0.0112(5)
O4 0.0119(3) 0.0149(3) 0.0129(3) -0.0014(3) 0.0063(3) -0.0004(3)
C23 0.0834(17) 0.0223(8) 0.0539(13) -0.0044(8) -0.0297(12) 0.0076(9)
C25 0.0786(16) 0.0207(8) 0.0585(13) -0.0024(8) -0.0330(12) 0.0030(9)
C24 0.0701(14) 0.0204(7) 0.0553(12) 0.0003(7) -0.0224(10) 0.0111(8)
C26 0.0293(13) 0.0284(13) 0.0359(14) 0.0096(11) 0.0194(11) 0.0031(10)

loop_
_atom_type_symbol
_atom_type_description
_atom_type_scat_dispersion_real
_atom_type_scat_dispersion_imag
_atom_type_scat_source
C C 0.0033 0.0016 'International Tables Vol C Tables 4.2.6.8 and 6.1.1.4'
H H 0.0000 0.0000 'International Tables Vol C Tables 4.2.6.8 and 6.1.1.4'
O O 0.0106 0.0060 'International Tables Vol C Tables 4.2.6.8 and 6.1.1.4'
P P 0.1023 0.0942 'International Tables Vol C Tables 4.2.6.8 and 6.1.1.4'
Fe Fe 0.3463 0.8444 'International Tables Vol C Tables 4.2.6.8 and 6.1.1.4'

loop_
_geom_angle_atom_site_label_1
_geom_angle_atom_site_label_2
_geom_angle_atom_site_label_3
_geom_angle
_geom_angle_site_symmetry_1
C22 Fe1 C21 96.08(6) .
C22 Fe1 O4 154.26(5) .
C21 Fe1 O4 109.66(5) .
C22 Fe1 C1 116.11(5) .
C21 Fe1 C1 147.81(5) .
O4 Fe1 C1 38.15(4) .
C22 Fe1 P1 94.83(4) .
C21 Fe1 P1 93.26(4) .
O4 Fe1 P1 83.52(2) .
C1 Fe1 P1 83.92(3) .
C22 Fe1 P2 96.09(4) .
C21 Fe1 P2 93.92(4) .
O4 Fe1 P2 82.99(3) .
C1 Fe1 P2 83.74(3) .
P1 Fe1 P2 166.225(12) .
C9 P1 C2 104.26(5) .
C9 P1 C12 103.18(5) .
C2 P1 C12 107.20(5) .
C9 P1 Fe1 121.88(4) .
C2 P1 Fe1 103.68(3) .
C12 P1 Fe1 115.42(4) .
C8 P2 C18 105.02(5) .
C8 P2 C15 105.85(5) .
C18 P2 C15 103.77(5) .
C8 P2 Fe1 103.52(3) .
C18 P2 Fe1 120.16(4) .
C15 P2 Fe1 117.12(4) .
O4 C1 C3 119.39(9) .
O4 C1 C7 119.32(9) .
C3 C1 C7 118.13(9) .
O4 C1 Fe1 65.25(5) .
C3 C1 Fe1 110.13(7) .
C7 C1 Fe1 110.35(7) .
C3 C2 P1 104.76(7) .
C3 C2 H2A 110.8 .
P1 C2 H2A 110.8 .
C3 C2 H2B 110.8 .
P1 C2 H2B 110.8 .
H2A C2 H2B 108.9 .
C4 C3 C1 120.41(9) .
C4 C3 C2 124.81(10) .
C1 C3 C2 114.74(9) .
C3 C4 C5 121.80(10) .
C3 C4 H4 119.1 .
C5 C4 H4 119.1 .
O1 C5 C6 121.63(10) .
O1 C5 C4 121.18(10) .
C6 C5 C4 117.19(10) .
C7 C6 C5 121.56(10) .
C7 C6 H6 119.2 .
C5 C6 H6 119.2 .
C6 C7 C1 120.81(10) .
C6 C7 C8 124.84(10) .
C1 C7 C8 114.33(9) .
C7 C8 P2 104.99(7) .
C7 C8 H8A 110.7 .
P2 C8 H8A 110.7 .
C7 C8 H8B 110.7 .
P2 C8 H8B 110.7 .
H8A C8 H8B 108.8 .
C10 C9 C11 111.98(9) .
C10 C9 P1 110.52(8) .
C11 C9 P1 112.96(7) .
C10 C9 H9 107.0 .
C11 C9 H9 107.0 .
P1 C9 H9 107.0 .
C9 C10 H10A 109.5 .
C9 C10 H10B 109.5 .
H10A C10 H10B 109.5 .
C9 C10 H10C 109.5 .
H10A C10 H10C 109.5 .
H10B C10 H10C 109.5 .
C9 C11 H11A 109.5 .
C9 C11 H11B 109.5 .
H11A C11 H11B 109.5 .
C9 C11 H11C 109.5 .
H11A C11 H11C 109.5 .
H11B C11 H11C 109.5 .
C14 C12 C13 110.18(10) .
C14 C12 P1 111.29(7) .
C13 C12 P1 113.84(8) .
C14 C12 H12 107.1 .
C13 C12 H12 107.1 .
P1 C12 H12 107.1 .
C12 C13 H13A 109.5 .
C12 C13 H13B 109.5 .
H13A C13 H13B 109.5 .
C12 C13 H13C 109.5 .
H13A C13 H13C 109.5 .
H13B C13 H13C 109.5 .
C12 C14 H14A 109.5 .
C12 C14 H14B 109.5 .
H14A C14 H14B 109.5 .
C12 C14 H14C 109.5 .
H14A C14 H14C 109.5 .
H14B C14 H14C 109.5 .
C17 C15 C16 109.96(10) .
C17 C15 P2 111.74(8) .
C16 C15 P2 113.31(8) .
C17 C15 H15 107.2 .
C16 C15 H15 107.2 .
P2 C15 H15 107.2 .
C15 C16 H16A 109.5 .
C15 C16 H16B 109.5 .
H16A C16 H16B 109.5 .
C15 C16 H16C 109.5 .
H16A C16 H16C 109.5 .
H16B C16 H16C 109.5 .
C15 C17 H17A 109.5 .
C15 C17 H17B 109.5 .
H17A C17 H17B 109.5 .
C15 C17 H17C 109.5 .
H17A C17 H17C 109.5 .
H17B C17 H17C 109.5 .
C19 C18 C20 111.82(9) .
C19 C18 P2 112.09(7) .
C20 C18 P2 110.82(7) .
C19 C18 H18 107.3 .
C20 C18 H18 107.3 .
P2 C18 H18 107.3 .
C18 C19 H19A 109.5 .
C18 C19 H19B 109.5 .
H19A C19 H19B 109.5 .
C18 C19 H19C 109.5 .
H19A C19 H19C 109.5 .
H19B C19 H19C 109.5 .
C18 C20 H20A 109.5 .
C18 C20 H20B 109.5 .
H20A C20 H20B 109.5 .
C18 C20 H20C 109.5 .
H20A C20 H20C 109.5 .
H20B C20 H20C 109.5 .
O2 C21 Fe1 177.20(12) .
O3 C22 Fe1 177.04(12) .
C1 O4 Fe1 76.60(5) .
C25 C23 C24 119.8(2) 3_665
C25 C23 H23 120.1 3_665
C24 C23 H23 120.1 .
C23 C25 C24 120.8(2) 3_665
C23 C25 H25 119.6 3_665
C24 C25 H25 119.6 .
C26 C24 C23 120.8(3) .
C26 C24 C25 119.7(3) .
C23 C24 C25 119.3(3) .
C23 C24 H24 120.4 .
C25 C24 H24 120.4 .
C24 C26 H26A 109.5 .
C24 C26 H26B 109.5 .
H26A C26 H26B 109.5 .
C24 C26 H26C 109.5 .
H26A C26 H26C 109.5 .
H26B C26 H26C 109.5 .

loop_
_geom_bond_atom_site_label_1
_geom_bond_atom_site_label_2
_geom_bond_distance
_geom_bond_site_symmetry_2
Fe1 C22 1.7641(12) .
Fe1 C21 1.7801(12) .
Fe1 O4 1.9707(8) .
Fe1 C1 2.1111(10) .
Fe1 P1 2.2633(4) .
Fe1 P2 2.2676(4) .
P1 C9 1.8397(11) .
P1 C2 1.8421(11) .
P1 C12 1.8482(11) .
P2 C8 1.8445(11) .
P2 C18 1.8459(11) .
P2 C15 1.8513(11) .
C1 O4 1.3405(13) .
C1 C3 1.4581(14) .
C1 C7 1.4587(14) .
C2 C3 1.5040(14) .
C2 H2A 0.9900 .
C2 H2B 0.9900 .
C3 C4 1.3595(15) .
C4 C5 1.4595(16) .
C4 H4 0.9500 .
C5 O1 1.2514(14) .
C5 C6 1.4564(16) .
C6 C7 1.3573(15) .
C6 H6 0.9500 .
C7 C8 1.5020(15) .
C8 H8A 0.9900 .
C8 H8B 0.9900 .
C9 C10 1.5344(16) .
C9 C11 1.5346(16) .
C9 H9 1.0000 .
C10 H10A 0.9800 .
C10 H10B 0.9800 .
C10 H10C 0.9800 .
C11 H11A 0.9800 .
C11 H11B 0.9800 .
C11 H11C 0.9800 .
C12 C14 1.5320(16) .
C12 C13 1.5334(16) .
C12 H12 1.0000 .
C13 H13A 0.9800 .
C13 H13B 0.9800 .
C13 H13C 0.9800 .
C14 H14A 0.9800 .
C14 H14B 0.9800 .
C14 H14C 0.9800 .
C15 C17 1.5319(17) .
C15 C16 1.5355(17) .
C15 H15 1.0000 .
C16 H16A 0.9800 .
C16 H16B 0.9800 .
C16 H16C 0.9800 .
C17 H17A 0.9800 .
C17 H17B 0.9800 .
C17 H17C 0.9800 .
C18 C19 1.5338(16) .
C18 C20 1.5355(15) .
C18 H18 1.0000 .
C19 H19A 0.9800 .
C19 H19B 0.9800 .
C19 H19C 0.9800 .
C20 H20A 0.9800 .
C20 H20B 0.9800 .
C20 H20C 0.9800 .
C21 O2 1.1510(15) .
C22 O3 1.1530(15) .
C23 C25 1.344(5) 3_665
C23 C24 1.388(3) .
C23 H23 0.9500 .
C25 C23 1.344(5) 3_665
C25 C24 1.389(4) .
C25 H25 0.9500 .
C24 C26 1.259(4) .
C24 H24 0.9500 .
C26 H26A 0.9800 .
C26 H26B 0.9800 .
C26 H26C 0.9800 .

loop_
_geom_torsion_atom_site_label_1
_geom_torsion_atom_site_label_2
_geom_torsion_atom_site_label_3
_geom_torsion_atom_site_label_4
_geom_torsion
_geom_torsion_site_symmetry_1
C22 Fe1 P1 C9 -1.83(6) .
C21 Fe1 P1 C9 94.56(6) .
O4 Fe1 P1 C9 -156.01(5) .
C1 Fe1 P1 C9 -117.62(5) .
P2 Fe1 P1 C9 -144.12(6) .
C22 Fe1 P1 C2 114.90(6) .
C21 Fe1 P1 C2 -148.71(5) .
O4 Fe1 P1 C2 -39.28(4) .
C1 Fe1 P1 C2 -0.89(5) .
P2 Fe1 P1 C2 -27.39(7) .
C22 Fe1 P1 C12 -128.19(6) .
C21 Fe1 P1 C12 -31.80(6) .
O4 Fe1 P1 C12 77.63(5) .
C1 Fe1 P1 C12 116.02(5) .
P2 Fe1 P1 C12 89.52(6) .
C22 Fe1 P2 C8 -114.52(6) .
C21 Fe1 P2 C8 148.93(5) .
O4 Fe1 P2 C8 39.58(4) .
C1 Fe1 P2 C8 1.17(5) .
P1 Fe1 P2 C8 27.68(7) .
C22 Fe1 P2 C18 2.09(6) .
C21 Fe1 P2 C18 -94.46(6) .
O4 Fe1 P2 C18 156.19(5) .
C1 Fe1 P2 C18 117.78(5) .
P1 Fe1 P2 C18 144.29(6) .
C22 Fe1 P2 C15 129.45(6) .
C21 Fe1 P2 C15 32.90(6) .
O4 Fe1 P2 C15 -76.45(5) .
C1 Fe1 P2 C15 -114.86(5) .
P1 Fe1 P2 C15 -88.35(6) .
C22 Fe1 C1 O4 -179.66(6) .
C21 Fe1 C1 O4 -0.80(11) .
P1 Fe1 C1 O4 -87.25(5) .
P2 Fe1 C1 O4 86.61(5) .
C22 Fe1 C1 C3 -65.67(8) .
C21 Fe1 C1 C3 113.19(10) .
O4 Fe1 C1 C3 113.99(9) .
P1 Fe1 C1 C3 26.74(7) .
P2 Fe1 C1 C3 -159.40(7) .
C22 Fe1 C1 C7 66.51(9) .
C21 Fe1 C1 C7 -114.63(10) .
O4 Fe1 C1 C7 -113.83(10) .
P1 Fe1 C1 C7 158.92(7) .
P2 Fe1 C1 C7 -27.22(7) .
C9 P1 C2 C3 105.11(7) .
C12 P1 C2 C3 -145.93(7) .
Fe1 P1 C2 C3 -23.40(7) .
O4 C1 C3 C4 -163.42(10) .
C7 C1 C3 C4 -3.65(14) .
Fe1 C1 C3 C4 124.37(9) .
O4 C1 C3 C2 18.77(13) .
C7 C1 C3 C2 178.54(9) .
Fe1 C1 C3 C2 -53.44(10) .
P1 C2 C3 C4 -127.74(10) .
P1 C2 C3 C1 49.97(10) .
C1 C3 C4 C5 1.44(16) .
C2 C3 C4 C5 179.03(10) .
C3 C4 C5 O1 -178.58(11) .
C3 C4 C5 C6 1.08(16) .
O1 C5 C6 C7 178.29(11) .
C4 C5 C6 C7 -1.37(16) .
C5 C6 C7 C1 -0.89(16) .
C5 C6 C7 C8 -179.08(10) .
O4 C1 C7 C6 163.16(10) .
C3 C1 C7 C6 3.38(14) .
Fe1 C1 C7 C6 -124.53(9) .
O4 C1 C7 C8 -18.47(13) .
C3 C1 C7 C8 -178.25(9) .
Fe1 C1 C7 C8 53.84(10) .
C6 C7 C8 P2 128.26(10) .
C1 C7 C8 P2 -50.03(10) .
C18 P2 C8 C7 -103.49(8) .
C15 P2 C8 C7 147.10(7) .
Fe1 P2 C8 C7 23.34(7) .
C2 P1 C9 C10 176.87(8) .
C12 P1 C9 C10 64.98(9) .
Fe1 P1 C9 C10 -66.68(9) .
C2 P1 C9 C11 -56.78(9) .
C12 P1 C9 C11 -168.67(8) .
Fe1 P1 C9 C11 59.67(9) .
C9 P1 C12 C14 171.02(8) .
C2 P1 C12 C14 61.31(9) .
Fe1 P1 C12 C14 -53.60(9) .
C9 P1 C12 C13 45.78(9) .
C2 P1 C12 C13 -63.93(9) .
Fe1 P1 C12 C13 -178.84(7) .
C8 P2 C15 C17 -72.03(9) .
C18 P2 C15 C17 177.68(8) .
Fe1 P2 C15 C17 42.71(9) .
C8 P2 C15 C16 52.86(9) .
C18 P2 C15 C16 -57.43(9) .
Fe1 P2 C15 C16 167.60(7) .
C8 P2 C18 C19 53.08(9) .
C15 P2 C18 C19 163.99(8) .
Fe1 P2 C18 C19 -62.76(8) .
C8 P2 C18 C20 178.78(8) .
C15 P2 C18 C20 -70.31(9) .
Fe1 P2 C18 C20 62.94(9) .
C3 C1 O4 Fe1 -100.09(9) .
C7 C1 O4 Fe1 100.39(9) .
C22 Fe1 O4 C1 0.71(12) .
C21 Fe1 O4 C1 179.55(6) .
P1 Fe1 O4 C1 88.39(5) .
P2 Fe1 O4 C1 -88.78(5) .
C25 C23 C24 C26 175.6(2) 3_665
C25 C23 C24 C25 1.0(3) 3_665
C23 C25 C24 C26 -175.7(2) 3_665
C23 C25 C24 C23 -1.0(3) 3_665
